data_4118206
loop_
_publ_author_name
'Weidong Rao'
'Ming Joo Koh'
'Prasath Kothandaraman'
'Philip Wai Hong Chan'

_publ_section_title
;
 Gold-Catalyzed Cycloisomerization of 1,7-Diyne Benzoates to
 Indeno[1,2-c]azepines and Azabicyclo[4.2.0]octa-1(8),5-dines
;
_journal_name_full 'Journal of the American Chemical Society'
_journal_page_first 10811
_journal_page_last 10814
_journal_paper_doi 10.1021/ja304964s
_journal_volume 134
_journal_year 2012
_chemical_absolute_configuration ad
_chemical_formula_moiety 'C36 H33 N O4 S'
_chemical_formula_sum 'C36 H33 N O4 S'
_chemical_formula_weight 575.69
_chemical_name_systematic
; 
 ? 
;
_space_group_IT_number 4
_symmetry_cell_setting monoclinic
_symmetry_space_group_name_Hall 'P 2yb'
_symmetry_space_group_name_H-M 'P 1 21 1'
_atom_sites_solution_hydrogens geom
_atom_sites_solution_primary direct
_atom_sites_solution_secondary difmap
_audit_creation_method SHELXL-97
_cell_angle_alpha 90.00
_cell_angle_beta 101.3850(10)
_cell_angle_gamma 90.00
_cell_formula_units_Z 2
_cell_length_a 8.6399(2)
_cell_length_b 8.7456(3)
_cell_length_c 21.0282(6)
_cell_measurement_reflns_used 5106
_cell_measurement_temperature 93(2)
_cell_measurement_theta_max 28.56
_cell_measurement_theta_min 2.53
_cell_volume 1557.65(8)
_computing_cell_refinement 'Bruker SAINT'
_computing_data_collection 'Bruker APEX2'
_computing_data_reduction 'Bruker SAINT'
_computing_molecular_graphics 'Bruker SHELXTL'
_computing_publication_material 'Bruker SHELXTL'
_computing_structure_refinement 'SHELXL-97 (Sheldrick, 2008)'
_computing_structure_solution 'SHELXS-97 (Sheldrick, 2008)'
_diffrn_ambient_temperature 93(2)
_diffrn_measured_fraction_theta_full 0.986
_diffrn_measured_fraction_theta_max 0.986
_diffrn_measurement_device_type 'Bruker APEX-II CCD'
_diffrn_measurement_method '\f and \w scans'
_diffrn_radiation_monochromator graphite
_diffrn_radiation_source 'fine-focus sealed tube'
_diffrn_radiation_type MoK\a
_diffrn_radiation_wavelength 0.71073
_diffrn_reflns_av_R_equivalents 0.0347
_diffrn_reflns_av_sigmaI/netI 0.0560
_diffrn_reflns_limit_h_max 12
_diffrn_reflns_limit_h_min -6
_diffrn_reflns_limit_k_max 12
_diffrn_reflns_limit_k_min -11
_diffrn_reflns_limit_l_max 27
_diffrn_reflns_limit_l_min -30
_diffrn_reflns_number 17318
_diffrn_reflns_theta_full 31.02
_diffrn_reflns_theta_max 31.02
_diffrn_reflns_theta_min 1.98
_exptl_absorpt_coefficient_mu 0.143
_exptl_absorpt_correction_T_max 0.9719
_exptl_absorpt_correction_T_min 0.9449
_exptl_absorpt_correction_type multi-scan
_exptl_absorpt_process_details sadabs
_exptl_crystal_colour colourless
_exptl_crystal_density_diffrn 1.227
_exptl_crystal_description block
_exptl_crystal_F_000 608
_exptl_crystal_size_max 0.40
_exptl_crystal_size_mid 0.30
_exptl_crystal_size_min 0.20
_refine_diff_density_max 0.338
_refine_diff_density_min -0.320
_refine_diff_density_rms 0.070
_refine_ls_abs_structure_details 'Flack H D (1983), Acta Cryst. A39, 876-881'
_refine_ls_abs_structure_Flack -0.02(5)
_refine_ls_extinction_method none
_refine_ls_goodness_of_fit_ref 1.055
_refine_ls_hydrogen_treatment constr
_refine_ls_matrix_type full
_refine_ls_number_parameters 381
_refine_ls_number_reflns 8841
_refine_ls_number_restraints 1
_refine_ls_restrained_S_all 1.055
_refine_ls_R_factor_all 0.0553
_refine_ls_R_factor_gt 0.0453
_refine_ls_shift/su_max 0.001
_refine_ls_shift/su_mean 0.000
_refine_ls_structure_factor_coef Fsqd
_refine_ls_weighting_details 'calc w=1/[\s^2^(Fo^2^)+(0.0613P)^2^+0.0000P] where P=(Fo^2^+2Fc^2^)/3'
_refine_ls_weighting_scheme calc
_refine_ls_wR_factor_gt 0.1054
_refine_ls_wR_factor_ref 0.1155
_reflns_number_gt 7692
_reflns_number_total 8841
_reflns_threshold_expression >2sigma(I)
_cod_data_source_file ja304964s_si_004.cif
_cod_data_source_block chan190
_cod_database_code 4118206

loop_
_symmetry_equiv_pos_as_xyz
'x, y, z'
'-x, y+1/2, -z'

loop_
_atom_site_label
_atom_site_type_symbol
_atom_site_fract_x
_atom_site_fract_y
_atom_site_fract_z
_atom_site_U_iso_or_equiv
_atom_site_adp_type
_atom_site_occupancy
_atom_site_symmetry_multiplicity
_atom_site_calc_flag
_atom_site_refinement_flags
C1 C 1.0479(2) 0.2451(2) 0.85640(9) 0.0243(4) Uani 1 1 d .
H1 H 0.9650 0.2744 0.8776 0.029 Uiso 1 1 calc R
C2 C 1.1744(2) 0.1591(3) 0.88943(11) 0.0315(4) Uani 1 1 d .
H2 H 1.1772 0.1291 0.9331 0.038 Uiso 1 1 calc R
C3 C 1.2955(2) 0.1174(2) 0.85901(11) 0.0323(5) Uani 1 1 d .
H3 H 1.3819 0.0597 0.8819 0.039 Uiso 1 1 calc R
C4 C 1.2915(2) 0.1594(2) 0.79511(10) 0.0275(4) Uani 1 1 d .
H4 H 1.3754 0.1305 0.7744 0.033 Uiso 1 1 calc R
C5 C 1.16553(19) 0.2436(2) 0.76123(9) 0.0229(4) Uani 1 1 d .
H5 H 1.1623 0.2710 0.7173 0.028 Uiso 1 1 calc R
C6 C 1.04328(18) 0.2878(2) 0.79224(9) 0.0200(3) Uani 1 1 d .
C7 C 0.91355(18) 0.3784(2) 0.75777(9) 0.0203(3) Uani 1 1 d .
C8 C 0.80835(18) 0.4530(2) 0.72857(8) 0.0193(3) Uani 1 1 d .
C9 C 0.67499(17) 0.5439(2) 0.69313(8) 0.0172(3) Uani 1 1 d .
C10 C 0.56967(18) 0.4472(2) 0.64090(8) 0.0189(3) Uani 1 1 d .
C11 C 0.5353(2) 0.2977(2) 0.65588(9) 0.0232(4) Uani 1 1 d .
H11 H 0.5792 0.2568 0.6974 0.028 Uiso 1 1 calc R
C12 C 0.4374(2) 0.2079(2) 0.61054(10) 0.0286(4) Uani 1 1 d .
H12 H 0.4146 0.1058 0.6209 0.034 Uiso 1 1 calc R
C13 C 0.3726(2) 0.2676(3) 0.54989(10) 0.0303(4) Uani 1 1 d .
H13 H 0.3061 0.2061 0.5186 0.036 Uiso 1 1 calc R
C14 C 0.4056(2) 0.4173(3) 0.53509(10) 0.0301(4) Uani 1 1 d .
H14 H 0.3608 0.4586 0.4938 0.036 Uiso 1 1 calc R
C15 C 0.5036(2) 0.5068(2) 0.58054(9) 0.0255(4) Uani 1 1 d .
H15 H 0.5255 0.6094 0.5703 0.031 Uiso 1 1 calc R
C16 C 0.83915(19) 0.6663(2) 0.62559(8) 0.0209(4) Uani 1 1 d .
C17 C 0.89636(19) 0.8215(2) 0.61097(8) 0.0215(4) Uani 1 1 d .
C18 C 1.0080(2) 0.8283(3) 0.57105(9) 0.0281(4) Uani 1 1 d .
H18 H 1.0456 0.7370 0.5549 0.034 Uiso 1 1 calc R
C19 C 1.0635(2) 0.9698(3) 0.55508(10) 0.0356(5) Uani 1 1 d .
H19 H 1.1390 0.9751 0.5279 0.043 Uiso 1 1 calc R
C20 C 1.0088(2) 1.1027(3) 0.57867(10) 0.0322(5) Uani 1 1 d .
H20 H 1.0472 1.1989 0.5676 0.039 Uiso 1 1 calc R
C21 C 0.8980(2) 1.0969(3) 0.61863(10) 0.0283(4) Uani 1 1 d .
H21 H 0.8609 1.1884 0.6348 0.034 Uiso 1 1 calc R
C22 C 0.8421(2) 0.9552(2) 0.63457(9) 0.0242(4) Uani 1 1 d .
H22 H 0.7665 0.9502 0.6617 0.029 Uiso 1 1 calc R
C23 C 0.57185(17) 0.6100(2) 0.74078(8) 0.0163(3) Uani 1 1 d .
H23 H 0.4988 0.5264 0.7485 0.020 Uiso 1 1 calc R
C24 C 0.46796(18) 0.7431(2) 0.70968(9) 0.0196(3) Uani 1 1 d .
H24A H 0.5339 0.8363 0.7118 0.024 Uiso 1 1 calc R
H24B H 0.4279 0.7194 0.6633 0.024 Uiso 1 1 calc R
C25 C 0.32758(19) 0.7768(2) 0.74180(9) 0.0214(3) Uani 1 1 d .
H25A H 0.3669 0.7930 0.7888 0.026 Uiso 1 1 calc R
H25B H 0.2766 0.8728 0.7235 0.026 Uiso 1 1 calc R
C26 C 0.2050(2) 0.6504(3) 0.73274(11) 0.0302(4) Uani 1 1 d .
H26A H 0.1699 0.6293 0.6864 0.045 Uiso 1 1 calc R
H26B H 0.1145 0.6824 0.7512 0.045 Uiso 1 1 calc R
H26C H 0.2515 0.5576 0.7548 0.045 Uiso 1 1 calc R
C27 C 0.78437(18) 0.7753(2) 0.80974(9) 0.0188(3) Uani 1 1 d .
H27A H 0.8783 0.7463 0.8426 0.023 Uiso 1 1 calc R
H27B H 0.8183 0.7852 0.7676 0.023 Uiso 1 1 calc R
C28 C 0.7288(2) 0.9245(2) 0.82727(10) 0.0252(4) Uani 1 1 d .
C29 C 0.6913(2) 1.0485(3) 0.84100(13) 0.0422(6) Uani 1 1 d .
H29 H 0.6612 1.1480 0.8520 0.051 Uiso 1 1 calc R
C30 C 0.50107(19) 0.6184(2) 0.90283(8) 0.0189(3) Uani 1 1 d .
C31 C 0.3580(2) 0.5397(2) 0.89118(9) 0.0238(3) Uani 1 1 d .
H31 H 0.3450 0.4507 0.8648 0.029 Uiso 1 1 calc R
C32 C 0.2346(2) 0.5930(2) 0.91866(9) 0.0281(4) Uani 1 1 d .
H32 H 0.1368 0.5398 0.9107 0.034 Uiso 1 1 calc R
C33 C 0.2518(2) 0.7230(3) 0.95762(9) 0.0294(4) Uani 1 1 d .
C34 C 0.1164(3) 0.7791(4) 0.98629(13) 0.0515(7) Uani 1 1 d .
H34A H 0.1571 0.8370 1.0260 0.077 Uiso 1 1 calc R
H34B H 0.0550 0.6916 0.9966 0.077 Uiso 1 1 calc R
H34C H 0.0486 0.8454 0.9550 0.077 Uiso 1 1 calc R
C35 C 0.3970(2) 0.7982(3) 0.96935(10) 0.0302(4) Uani 1 1 d .
H35 H 0.4109 0.8861 0.9964 0.036 Uiso 1 1 calc R
C36 C 0.5214(2) 0.7471(2) 0.94231(9) 0.0253(4) Uani 1 1 d .
H36 H 0.6196 0.7995 0.9507 0.030 Uiso 1 1 calc R
N1 N 0.66782(15) 0.65109(17) 0.80453(7) 0.0167(3) Uani 1 1 d .
O1 O 0.73409(13) 0.67991(15) 0.66589(6) 0.0197(3) Uani 1 1 d .
O2 O 0.87761(13) 0.54743(19) 0.60524(6) 0.0263(3) Uani 1 1 d .
O3 O 0.80148(14) 0.57814(16) 0.91450(6) 0.0285(3) Uani 1 1 d .
O4 O 0.61577(15) 0.39622(15) 0.84717(7) 0.0264(3) Uani 1 1 d .
S1 S 0.65780(5) 0.54925(5) 0.86848(2) 0.01941(9) Uani 1 1 d .

loop_
_atom_site_aniso_label
_atom_site_aniso_U_11
_atom_site_aniso_U_22
_atom_site_aniso_U_33
_atom_site_aniso_U_23
_atom_site_aniso_U_13
_atom_site_aniso_U_12
C1 0.0199(7) 0.0250(10) 0.0271(9) 0.0003(8) 0.0025(7) -0.0013(7)
C2 0.0282(9) 0.0294(11) 0.0341(10) 0.0086(9) -0.0008(8) -0.0007(8)
C3 0.0243(8) 0.0210(10) 0.0473(13) 0.0055(9) -0.0031(8) 0.0052(7)
C4 0.0187(7) 0.0205(9) 0.0419(11) -0.0080(9) 0.0025(7) 0.0030(7)
C5 0.0193(7) 0.0201(9) 0.0280(9) -0.0067(7) 0.0014(7) -0.0003(7)
C6 0.0163(7) 0.0158(8) 0.0263(9) -0.0027(7) 0.0001(6) -0.0009(6)
C7 0.0175(7) 0.0192(8) 0.0240(9) -0.0028(7) 0.0036(6) -0.0017(6)
C8 0.0161(6) 0.0196(8) 0.0212(8) -0.0041(7) 0.0013(6) -0.0021(6)
C9 0.0161(6) 0.0171(7) 0.0182(7) 0.0012(7) 0.0026(5) -0.0011(7)
C10 0.0140(6) 0.0228(9) 0.0196(8) -0.0037(7) 0.0027(6) -0.0002(6)
C11 0.0223(8) 0.0227(9) 0.0232(9) -0.0013(7) 0.0015(7) -0.0021(7)
C12 0.0278(9) 0.0252(10) 0.0315(10) -0.0048(8) 0.0029(8) -0.0065(8)
C13 0.0248(8) 0.0374(12) 0.0270(10) -0.0079(9) 0.0008(7) -0.0085(8)
C14 0.0266(8) 0.0398(12) 0.0217(9) 0.0005(8) -0.0009(7) -0.0065(8)
C15 0.0219(8) 0.0295(11) 0.0240(9) 0.0012(7) 0.0017(7) -0.0037(7)
C16 0.0161(7) 0.0299(10) 0.0161(8) -0.0022(7) 0.0013(6) -0.0040(7)
C17 0.0182(7) 0.0297(10) 0.0154(8) 0.0003(7) 0.0004(6) -0.0060(7)
C18 0.0283(9) 0.0346(12) 0.0226(9) -0.0035(8) 0.0080(7) -0.0063(8)
C19 0.0369(10) 0.0443(13) 0.0289(11) -0.0007(10) 0.0146(8) -0.0146(10)
C20 0.0372(10) 0.0339(11) 0.0257(10) 0.0035(9) 0.0069(8) -0.0149(9)
C21 0.0283(9) 0.0302(10) 0.0253(9) 0.0007(8) 0.0023(7) -0.0071(8)
C22 0.0210(7) 0.0286(10) 0.0229(9) -0.0001(8) 0.0039(7) -0.0049(7)
C23 0.0129(6) 0.0155(7) 0.0201(8) 0.0007(6) 0.0018(5) 0.0006(6)
C24 0.0162(7) 0.0180(8) 0.0244(9) 0.0038(7) 0.0037(6) 0.0018(6)
C25 0.0179(7) 0.0192(8) 0.0268(9) 0.0009(7) 0.0041(6) 0.0039(6)
C26 0.0160(7) 0.0335(11) 0.0398(11) 0.0041(9) 0.0021(7) -0.0022(7)
C27 0.0159(7) 0.0170(8) 0.0236(8) 0.0007(7) 0.0042(6) -0.0012(6)
C28 0.0187(7) 0.0180(9) 0.0384(11) -0.0001(8) 0.0044(7) -0.0024(7)
C29 0.0242(8) 0.0182(9) 0.0821(17) -0.0072(12) 0.0054(9) -0.0012(9)
C30 0.0239(7) 0.0173(8) 0.0146(8) 0.0015(6) 0.0015(6) -0.0007(6)
C31 0.0297(8) 0.0185(8) 0.0227(8) -0.0050(8) 0.0039(6) -0.0048(8)
C32 0.0291(9) 0.0280(10) 0.0285(10) -0.0105(8) 0.0087(7) -0.0110(8)
C33 0.0345(10) 0.0312(11) 0.0254(10) -0.0109(8) 0.0131(8) -0.0104(8)
C34 0.0467(13) 0.0593(18) 0.0578(16) -0.0365(14) 0.0326(12) -0.0231(13)
C35 0.0392(10) 0.0279(10) 0.0254(10) -0.0140(8) 0.0107(8) -0.0120(9)
C36 0.0294(8) 0.0243(10) 0.0224(9) -0.0038(8) 0.0056(7) -0.0083(8)
N1 0.0186(6) 0.0134(6) 0.0176(7) -0.0003(6) 0.0023(5) -0.0015(5)
O1 0.0171(5) 0.0210(6) 0.0219(6) 0.0018(5) 0.0060(4) -0.0030(5)
O2 0.0254(6) 0.0296(7) 0.0250(6) -0.0046(7) 0.0077(5) -0.0027(6)
O3 0.0257(6) 0.0282(8) 0.0268(7) 0.0071(6) -0.0063(5) 0.0021(5)
O4 0.0334(7) 0.0130(6) 0.0332(7) 0.0011(6) 0.0074(6) 0.0021(5)
S1 0.02175(17) 0.01433(18) 0.02064(19) 0.00340(17) 0.00046(14) 0.00183(17)

loop_
_atom_type_symbol
_atom_type_description
_atom_type_scat_dispersion_real
_atom_type_scat_dispersion_imag
_atom_type_scat_source
C C 0.0033 0.0016 'International Tables Vol C Tables 4.2.6.8 and 6.1.1.4'
H H 0.0000 0.0000 'International Tables Vol C Tables 4.2.6.8 and 6.1.1.4'
N N 0.0061 0.0033 'International Tables Vol C Tables 4.2.6.8 and 6.1.1.4'
O O 0.0106 0.0060 'International Tables Vol C Tables 4.2.6.8 and 6.1.1.4'
S S 0.1246 0.1234 'International Tables Vol C Tables 4.2.6.8 and 6.1.1.4'

loop_
_geom_angle_atom_site_label_1
_geom_angle_atom_site_label_2
_geom_angle_atom_site_label_3
_geom_angle
C6 C1 C2 119.81(18)
C6 C1 H1 120.1
C2 C1 H1 120.1
C3 C2 C1 120.24(19)
C3 C2 H2 119.9
C1 C2 H2 119.9
C2 C3 C4 120.22(18)
C2 C3 H3 119.9
C4 C3 H3 119.9
C3 C4 C5 120.32(18)
C3 C4 H4 119.8
C5 C4 H4 119.8
C4 C5 C6 119.61(18)
C4 C5 H5 120.2
C6 C5 H5 120.2
C1 C6 C5 119.78(16)
C1 C6 C7 120.26(16)
C5 C6 C7 119.95(16)
C8 C7 C6 178.8(2)
C7 C8 C9 178.6(2)
O1 C9 C8 109.84(13)
O1 C9 C10 111.91(13)
C8 C9 C10 110.98(16)
O1 C9 C23 103.70(14)
C8 C9 C23 111.09(13)
C10 C9 C23 109.10(12)
C15 C10 C11 119.54(17)
C15 C10 C9 121.78(18)
C11 C10 C9 118.62(16)
C12 C11 C10 120.33(18)
C12 C11 H11 119.8
C10 C11 H11 119.8
C11 C12 C13 120.0(2)
C11 C12 H12 120.0
C13 C12 H12 120.0
C14 C13 C12 119.79(18)
C14 C13 H13 120.1
C12 C13 H13 120.1
C15 C14 C13 120.14(19)
C15 C14 H14 119.9
C13 C14 H14 119.9
C10 C15 C14 120.24(19)
C10 C15 H15 119.9
C14 C15 H15 119.9
O2 C16 O1 124.33(18)
O2 C16 C17 126.04(16)
O1 C16 C17 109.63(16)
C22 C17 C18 119.99(18)
C22 C17 C16 122.82(16)
C18 C17 C16 117.18(18)
C19 C18 C17 119.6(2)
C19 C18 H18 120.2
C17 C18 H18 120.2
C20 C19 C18 120.15(18)
C20 C19 H19 119.9
C18 C19 H19 119.9
C19 C20 C21 120.6(2)
C19 C20 H20 119.7
C21 C20 H20 119.7
C20 C21 C22 119.3(2)
C20 C21 H21 120.4
C22 C21 H21 120.4
C17 C22 C21 120.37(17)
C17 C22 H22 119.8
C21 C22 H22 119.8
N1 C23 C24 112.28(14)
N1 C23 C9 112.34(12)
C24 C23 C9 111.33(14)
N1 C23 H23 106.8
C24 C23 H23 106.8
C9 C23 H23 106.8
C25 C24 C23 113.95(14)
C25 C24 H24A 108.8
C23 C24 H24A 108.8
C25 C24 H24B 108.8
C23 C24 H24B 108.8
H24A C24 H24B 107.7
C26 C25 C24 113.55(16)
C26 C25 H25A 108.9
C24 C25 H25A 108.9
C26 C25 H25B 108.9
C24 C25 H25B 108.9
H25A C25 H25B 107.7
C25 C26 H26A 109.5
C25 C26 H26B 109.5
H26A C26 H26B 109.5
C25 C26 H26C 109.5
H26A C26 H26C 109.5
H26B C26 H26C 109.5
C28 C27 N1 115.07(14)
C28 C27 H27A 108.5
N1 C27 H27A 108.5
C28 C27 H27B 108.5
N1 C27 H27B 108.5
H27A C27 H27B 107.5
C29 C28 C27 176.5(2)
C28 C29 H29 180.0
C36 C30 C31 120.56(17)
C36 C30 S1 120.41(14)
C31 C30 S1 119.01(14)
C32 C31 C30 119.21(18)
C32 C31 H31 120.4
C30 C31 H31 120.4
C31 C32 C33 121.16(17)
C31 C32 H32 119.4
C33 C32 H32 119.4
C32 C33 C35 118.44(18)
C32 C33 C34 120.18(18)
C35 C33 C34 121.38(19)
C33 C34 H34A 109.5
C33 C34 H34B 109.5
H34A C34 H34B 109.5
C33 C34 H34C 109.5
H34A C34 H34C 109.5
H34B C34 H34C 109.5
C36 C35 C33 121.29(18)
C36 C35 H35 119.4
C33 C35 H35 119.4
C35 C36 C30 119.32(17)
C35 C36 H36 120.3
C30 C36 H36 120.3
C27 N1 C23 120.10(14)
C27 N1 S1 119.30(11)
C23 N1 S1 120.34(11)
C16 O1 C9 120.11(14)
O4 S1 O3 120.37(8)
O4 S1 N1 107.66(8)
O3 S1 N1 106.26(8)
O4 S1 C30 106.28(8)
O3 S1 C30 107.16(8)
N1 S1 C30 108.72(8)

loop_
_geom_bond_atom_site_label_1
_geom_bond_atom_site_label_2
_geom_bond_distance
C1 C6 1.393(3)
C1 C2 1.394(3)
C1 H1 0.9500
C2 C3 1.379(3)
C2 H2 0.9500
C3 C4 1.387(3)
C3 H3 0.9500
C4 C5 1.388(3)
C4 H4 0.9500
C5 C6 1.401(2)
C5 H5 0.9500
C6 C7 1.445(2)
C7 C8 1.187(2)
C8 C9 1.475(2)
C9 O1 1.455(2)
C9 C10 1.535(2)
C9 C23 1.576(2)
C10 C15 1.387(2)
C10 C11 1.391(3)
C11 C12 1.386(3)
C11 H11 0.9500
C12 C13 1.389(3)
C12 H12 0.9500
C13 C14 1.388(3)
C13 H13 0.9500
C14 C15 1.387(3)
C14 H14 0.9500
C15 H15 0.9500
C16 O2 1.196(2)
C16 O1 1.364(2)
C16 C17 1.497(3)
C17 C22 1.387(3)
C17 C18 1.399(3)
C18 C19 1.392(3)
C18 H18 0.9500
C19 C20 1.383(3)
C19 H19 0.9500
C20 C21 1.394(3)
C20 H20 0.9500
C21 C22 1.395(3)
C21 H21 0.9500
C22 H22 0.9500
C23 N1 1.475(2)
C23 C24 1.535(2)
C23 H23 1.0000
C24 C25 1.529(2)
C24 H24A 0.9900
C24 H24B 0.9900
C25 C26 1.517(3)
C25 H25A 0.9900
C25 H25B 0.9900
C26 H26A 0.9800
C26 H26B 0.9800
C26 H26C 0.9800
C27 C28 1.462(3)
C27 N1 1.471(2)
C27 H27A 0.9900
C27 H27B 0.9900
C28 C29 1.184(3)
C29 H29 0.9500
C30 C36 1.389(3)
C30 C31 1.393(2)
C30 S1 1.7628(18)
C31 C32 1.390(3)
C31 H31 0.9500
C32 C33 1.392(3)
C32 H32 0.9500
C33 C35 1.395(3)
C33 C34 1.500(3)
C34 H34A 0.9800
C34 H34B 0.9800
C34 H34C 0.9800
C35 C36 1.385(3)
C35 H35 0.9500
C36 H36 0.9500
N1 S1 1.6295(15)
O3 S1 1.4377(12)
O4 S1 1.4351(14)
